data_1520735
loop_
_publ_author_name
'Pan, Qi-Ming'
'Li, Yu-Huan'
'Hua, Jing'
'Huang, Fu-Ping'
'Wang, Heng-Shan'
'Liang, Dong'

_publ_section_title
;
 Antiviral Matrine-Type Alkaloids from the Rhizomes of Sophora
 tonkinensis.
;
_journal_issue 7
_journal_name_full 'Journal of natural products'
_journal_page_first 1683
_journal_page_last 1688
_journal_paper_doi 10.1021/acs.jnatprod.5b00325
_journal_volume 78
_journal_year 2015
_chemical_absolute_configuration ad
_chemical_formula_moiety 'C15 H22 N2 O3'
_chemical_formula_sum 'C15 H22 N2 O3'
_chemical_formula_weight 278.35
_chemical_name_systematic
;
 ? 
;
_space_group_crystal_system orthorhombic
_space_group_IT_number 19
_space_group_name_Hall 'P 2ac 2ab'
_space_group_name_H-M_alt 'P 21 21 21'
_symmetry_space_group_name_Hall 'P 2ac 2ab'
_symmetry_space_group_name_H-M 'P 21 21 21'
_atom_sites_solution_hydrogens geom
_atom_sites_solution_primary direct
_atom_sites_solution_secondary difmap
_audit_creation_date 2015-03-16
_audit_creation_method
;
  Olex2 1.2-ac2
  (compiled 2012.03.06 svn.r2239, GUI svn.r4109)
;
_cell_angle_alpha 90.00
_cell_angle_beta 90.00
_cell_angle_gamma 90.00
_cell_formula_units_Z 4
_cell_length_a 9.052(3)
_cell_length_b 10.577(3)
_cell_length_c 14.128(4)
_cell_measurement_reflns_used 8803
_cell_measurement_temperature 296.15
_cell_measurement_theta_max 65.96
_cell_measurement_theta_min 5.81
_cell_volume 1352.7(7)
_computing_molecular_graphics
;
O. V. Dolomanov, L. J. Bourhis, R. J. Gildea, J. A. K. Howard and H. Puschmann,
OLEX2: a complete structure solution, refinement and analysis program.
J. Appl. Cryst. (2009). 42, 339-341.
;
_computing_publication_material
;
O. V. Dolomanov, L. J. Bourhis, R. J. Gildea, J. A. K. Howard and H. Puschmann,
OLEX2: a complete structure solution, refinement and analysis program.
J. Appl. Cryst. (2009). 42, 339-341.
;
_computing_structure_refinement
;
XL, G.M. Sheldrick, Acta Cryst.
(2008). A64, 112-122
;
_computing_structure_solution
;
XS, G.M. Sheldrick, Acta Cryst.
(2008). A64, 112-122
;
_diffrn_ambient_temperature 296.15
_diffrn_measured_fraction_theta_full 0.972
_diffrn_measured_fraction_theta_max 0.972
_diffrn_measurement_device_type 'Bruker APEX-II CCD'
_diffrn_measurement_method '\f and \w scans'
_diffrn_radiation_monochromator graphite
_diffrn_radiation_type CuK\a
_diffrn_radiation_wavelength 1.54184
_diffrn_reflns_av_R_equivalents 0.0418
_diffrn_reflns_av_unetI/netI 0.0215
_diffrn_reflns_limit_h_max 10
_diffrn_reflns_limit_h_min -10
_diffrn_reflns_limit_k_max 12
_diffrn_reflns_limit_k_min -9
_diffrn_reflns_limit_l_max 16
_diffrn_reflns_limit_l_min -16
_diffrn_reflns_number 12359
_diffrn_reflns_theta_full 66.34
_diffrn_reflns_theta_max 66.34
_diffrn_reflns_theta_min 5.22
_diffrn_source 'fine-focus sealed tube'
_diffrn_source_current 0.64
_diffrn_source_power 0.0286272
_diffrn_source_voltage 44.73
_diffrn_standards_number 0
_exptl_absorpt_coefficient_mu 0.775
_exptl_absorpt_correction_T_max 0.9406
_exptl_absorpt_correction_T_min 0.8008
_exptl_absorpt_correction_type none
_exptl_crystal_colour colourless
_exptl_crystal_density_diffrn 1.367
_exptl_crystal_density_method 'not measured'
_exptl_crystal_description needle
_exptl_crystal_F_000 600
_exptl_crystal_size_max 0.30
_exptl_crystal_size_mid 0.15
_exptl_crystal_size_min 0.08
_refine_diff_density_max 0.129
_refine_diff_density_min -0.218
_refine_diff_density_rms 0.057
_refine_ls_abs_structure_details 'Flack H D (1983), Acta Cryst. A39, 876-881'
_refine_ls_abs_structure_Flack 0.13(19)
_refine_ls_extinction_method none
_refine_ls_goodness_of_fit_ref 1.125
_refine_ls_hydrogen_treatment mixed
_refine_ls_matrix_type full
_refine_ls_number_parameters 182
_refine_ls_number_reflns 2264
_refine_ls_number_restraints 0
_refine_ls_restrained_S_all 1.125
_refine_ls_R_factor_all 0.0308
_refine_ls_R_factor_gt 0.0301
_refine_ls_shift/su_max 0.000
_refine_ls_shift/su_mean 0.000
_refine_ls_structure_factor_coef Fsqd
_refine_ls_weighting_details 'calc w=1/[\s^2^(Fo^2^)+(0.0448P)^2^+0.1273P] where P=(Fo^2^+2Fc^2^)/3'
_refine_ls_weighting_scheme calc
_refine_ls_wR_factor_gt 0.0763
_refine_ls_wR_factor_ref 0.0771
_reflns_number_gt 2205
_reflns_number_total 2264
_reflns_threshold_expression >2sigma(I)
_cod_data_source_file np5b00325_si_003.cif
_cod_data_source_block 1
_cod_depositor_comments 'Adding full bibliography for 1520734--1520735.cif.'
_cod_original_cell_volume 1352.6(7)
_cod_database_code 1520735

loop_
_space_group_symop_id
_space_group_symop_operation_xyz
1 'x, y, z'
2 '-x+1/2, -y, z+1/2'
3 'x+1/2, -y+1/2, -z'
4 '-x, y+1/2, -z+1/2'

loop_
_atom_site_label
_atom_site_type_symbol
_atom_site_fract_x
_atom_site_fract_y
_atom_site_fract_z
_atom_site_U_iso_or_equiv
_atom_site_adp_type
_atom_site_occupancy
_atom_site_symmetry_multiplicity
_atom_site_calc_flag
_atom_site_refinement_flags
O1 O 0.06693(10) 0.98908(7) 0.74339(7) 0.0321(2) Uani 1 1 d .
O2 O -0.19517(11) 0.67815(9) 0.85080(7) 0.0359(2) Uani 1 1 d .
H2 H -0.1606 0.6155 0.8248 0.054 Uiso 1 1 calc R
O3 O -0.40572(15) 1.05933(14) 0.87513(10) 0.0655(4) Uani 1 1 d .
N1 N 0.11077(12) 0.86319(10) 0.73697(8) 0.0296(3) Uani 1 1 d .
N2 N -0.27811(13) 0.92985(11) 0.77737(8) 0.0316(3) Uani 1 1 d .
C2 C 0.22114(17) 0.83691(16) 0.81349(11) 0.0422(4) Uani 1 1 d .
H2A H 0.2565 0.7507 0.8075 0.051 Uiso 1 1 calc R
H2B H 0.3050 0.8932 0.8062 0.051 Uiso 1 1 calc R
C3 C 0.15470(18) 0.85501(15) 0.90957(11) 0.0428(4) Uani 1 1 d .
H3A H 0.1234 0.9422 0.9168 0.051 Uiso 1 1 calc R
H3B H 0.2282 0.8372 0.9577 0.051 Uiso 1 1 calc R
C4 C 0.02275(18) 0.76758(14) 0.92276(10) 0.0395(4) Uani 1 1 d .
H4A H -0.0235 0.7861 0.9831 0.047 Uiso 1 1 calc R
H4B H 0.0575 0.6809 0.9248 0.047 Uiso 1 1 calc R
C5 C -0.09226(15) 0.77995(12) 0.84469(9) 0.0287(3) Uani 1 1 d .
C6 C -0.01938(14) 0.77336(11) 0.74689(9) 0.0276(3) Uani 1 1 d .
H6 H 0.0201 0.6876 0.7401 0.033 Uiso 1 1 calc R
C7 C -0.13281(14) 0.79075(13) 0.66885(9) 0.0302(3) Uani 1 1 d .
H7 H -0.2013 0.7193 0.6738 0.036 Uiso 1 1 calc R
C8 C -0.05788(18) 0.77933(15) 0.57206(10) 0.0405(3) Uani 1 1 d .
H8A H -0.0273 0.6924 0.5623 0.049 Uiso 1 1 calc R
H8B H -0.1286 0.8006 0.5230 0.049 Uiso 1 1 calc R
C9 C 0.07578(17) 0.86524(14) 0.56319(10) 0.0410(4) Uani 1 1 d .
H9A H 0.1243 0.8502 0.5030 0.049 Uiso 1 1 calc R
H9B H 0.0442 0.9528 0.5648 0.049 Uiso 1 1 calc R
C10 C 0.18287(16) 0.84102(14) 0.64265(11) 0.0393(4) Uani 1 1 d .
H10A H 0.2178 0.7545 0.6392 0.047 Uiso 1 1 calc R
H10B H 0.2675 0.8966 0.6361 0.047 Uiso 1 1 calc R
C11 C -0.22657(15) 0.91120(13) 0.67885(9) 0.0308(3) Uani 1 1 d .
H11 H -0.1663 0.9841 0.6604 0.037 Uiso 1 1 calc R
C12 C -0.36037(18) 0.90416(17) 0.61389(12) 0.0479(4) Uani 1 1 d .
H12A H -0.3278 0.9075 0.5485 0.057 Uiso 1 1 calc R
H12B H -0.4105 0.8241 0.6235 0.057 Uiso 1 1 calc R
C13 C -0.46527(16) 1.00911(16) 0.63183(14) 0.0507(4) Uani 1 1 d .
H13 H -0.5262 1.0373 0.5832 0.061 Uiso 1 1 calc R
C14 C -0.47332(17) 1.06267(15) 0.71525(14) 0.0510(4) Uani 1 1 d .
H14 H -0.5373 1.1305 0.7241 0.061 Uiso 1 1 calc R
C15 C -0.38337(16) 1.01793(15) 0.79539(12) 0.0416(4) Uani 1 1 d .
C17 C -0.18131(16) 0.90020(13) 0.85733(9) 0.0315(3) Uani 1 1 d .
H17A H -0.2411 0.8923 0.9140 0.038 Uiso 1 1 calc R
H17B H -0.1137 0.9702 0.8669 0.038 Uiso 1 1 calc R

loop_
_atom_site_aniso_label
_atom_site_aniso_U_11
_atom_site_aniso_U_22
_atom_site_aniso_U_33
_atom_site_aniso_U_23
_atom_site_aniso_U_13
_atom_site_aniso_U_12
O1 0.0382(5) 0.0179(4) 0.0401(5) -0.0009(4) 0.0017(4) 0.0012(4)
O2 0.0425(6) 0.0268(5) 0.0385(5) -0.0016(4) 0.0101(4) -0.0076(4)
O3 0.0606(8) 0.0686(8) 0.0673(8) -0.0230(7) 0.0110(6) 0.0237(7)
N1 0.0299(5) 0.0224(5) 0.0366(6) -0.0002(5) 0.0027(5) 0.0022(4)
N2 0.0313(5) 0.0307(6) 0.0327(6) -0.0032(5) 0.0024(5) 0.0025(5)
C2 0.0325(7) 0.0382(8) 0.0558(10) 0.0056(7) -0.0073(7) 0.0028(6)
C3 0.0447(8) 0.0414(9) 0.0425(8) 0.0037(7) -0.0163(7) -0.0009(7)
C4 0.0515(9) 0.0352(8) 0.0318(7) 0.0048(6) -0.0054(7) 0.0020(7)
C5 0.0350(7) 0.0236(6) 0.0273(7) 0.0003(5) 0.0026(6) -0.0043(5)
C6 0.0324(7) 0.0182(6) 0.0322(7) -0.0016(5) 0.0035(6) -0.0003(5)
C7 0.0363(7) 0.0278(7) 0.0266(6) -0.0048(5) 0.0028(6) -0.0062(6)
C8 0.0528(8) 0.0401(8) 0.0286(7) -0.0087(6) 0.0072(7) -0.0049(7)
C9 0.0544(9) 0.0360(8) 0.0327(7) -0.0029(6) 0.0163(7) -0.0031(7)
C10 0.0377(8) 0.0332(7) 0.0469(8) -0.0025(6) 0.0160(7) 0.0002(6)
C11 0.0327(7) 0.0323(7) 0.0275(7) 0.0009(5) -0.0013(6) -0.0028(6)
C12 0.0462(9) 0.0555(10) 0.0420(8) 0.0039(7) -0.0141(7) -0.0057(8)
C13 0.0351(8) 0.0481(9) 0.0689(11) 0.0189(9) -0.0158(7) -0.0066(8)
C14 0.0300(8) 0.0384(8) 0.0847(13) 0.0085(9) -0.0043(8) 0.0038(6)
C15 0.0333(7) 0.0346(8) 0.0571(9) -0.0062(7) 0.0058(7) 0.0001(6)
C17 0.0392(7) 0.0292(7) 0.0261(7) -0.0045(5) 0.0022(6) -0.0001(6)

loop_
_atom_type_symbol
_atom_type_description
_atom_type_scat_dispersion_real
_atom_type_scat_dispersion_imag
_atom_type_scat_source
C C 0.0181 0.0091 'International Tables Vol C Tables 4.2.6.8 and 6.1.1.4'
H H 0.0000 0.0000 'International Tables Vol C Tables 4.2.6.8 and 6.1.1.4'
N N 0.0311 0.0180 'International Tables Vol C Tables 4.2.6.8 and 6.1.1.4'
O O 0.0492 0.0322 'International Tables Vol C Tables 4.2.6.8 and 6.1.1.4'

loop_
_geom_angle_atom_site_label_1
_geom_angle_atom_site_label_2
_geom_angle_atom_site_label_3
_geom_angle
C5 O2 H2 109.5
O1 N1 C2 108.70(10)
O1 N1 C6 111.77(9)
O1 N1 C10 109.32(10)
C2 N1 C6 109.54(10)
C2 N1 C10 108.75(11)
C10 N1 C6 108.72(10)
C15 N2 C11 119.28(12)
C15 N2 C17 115.01(11)
C17 N2 C11 120.54(10)
N1 C2 H2A 109.4
N1 C2 H2B 109.4
H2A C2 H2B 108.0
C3 C2 N1 111.26(12)
C3 C2 H2A 109.4
C3 C2 H2B 109.4
C2 C3 H3A 109.6
C2 C3 H3B 109.6
C2 C3 C4 110.40(13)
H3A C3 H3B 108.1
C4 C3 H3A 109.6
C4 C3 H3B 109.6
C3 C4 H4A 108.9
C3 C4 H4B 108.9
C3 C4 C5 113.32(11)
H4A C4 H4B 107.7
C5 C4 H4A 108.9
C5 C4 H4B 108.9
O2 C5 C4 109.75(11)
O2 C5 C6 107.54(10)
O2 C5 C17 106.19(11)
C4 C5 C6 110.79(11)
C17 C5 C4 110.51(11)
C17 C5 C6 111.91(10)
N1 C6 C5 112.85(10)
N1 C6 H6 106.7
C5 C6 H6 106.7
C7 C6 N1 112.43(10)
C7 C6 C5 110.99(11)
C7 C6 H6 106.7
C6 C7 H7 106.4
C6 C7 C8 109.85(11)
C6 C7 C11 114.02(11)
C8 C7 H7 106.4
C8 C7 C11 113.08(12)
C11 C7 H7 106.4
C7 C8 H8A 109.1
C7 C8 H8B 109.1
H8A C8 H8B 107.9
C9 C8 C7 112.30(11)
C9 C8 H8A 109.1
C9 C8 H8B 109.1
C8 C9 H9A 109.6
C8 C9 H9B 109.6
H9A C9 H9B 108.1
C10 C9 C8 110.48(12)
C10 C9 H9A 109.6
C10 C9 H9B 109.6
N1 C10 C9 110.81(11)
N1 C10 H10A 109.5
N1 C10 H10B 109.5
C9 C10 H10A 109.5
C9 C10 H10B 109.5
H10A C10 H10B 108.1
N2 C11 C7 111.76(11)
N2 C11 H11 108.7
N2 C11 C12 108.82(12)
C7 C11 H11 108.7
C12 C11 C7 110.09(12)
C12 C11 H11 108.7
C11 C12 H12A 109.3
C11 C12 H12B 109.3
H12A C12 H12B 107.9
C13 C12 C11 111.72(13)
C13 C12 H12A 109.3
C13 C12 H12B 109.3
C12 C13 H13 119.6
C14 C13 C12 120.89(14)
C14 C13 H13 119.6
C13 C14 H14 119.3
C13 C14 C15 121.47(15)
C15 C14 H14 119.3
O3 C15 N2 122.26(15)
O3 C15 C14 120.04(15)
N2 C15 C14 117.69(14)
N2 C17 C5 114.02(11)
N2 C17 H17A 108.7
N2 C17 H17B 108.7
C5 C17 H17A 108.7
C5 C17 H17B 108.7
H17A C17 H17B 107.6

loop_
_geom_bond_atom_site_label_1
_geom_bond_atom_site_label_2
_geom_bond_distance
O1 N1 1.3923(14)
O2 H2 0.8200
O2 C5 1.4264(16)
O3 C15 1.226(2)
N1 C2 1.4980(18)
N1 C6 1.5200(16)
N1 C10 1.5022(18)
N2 C11 1.4811(17)
N2 C15 1.357(2)
N2 C17 1.4637(18)
C2 H2A 0.9700
C2 H2B 0.9700
C2 C3 1.497(2)
C3 H3A 0.9700
C3 H3B 0.9700
C3 C4 1.522(2)
C4 H4A 0.9700
C4 H4B 0.9700
C4 C5 1.5224(19)
C5 C6 1.5326(18)
C5 C17 1.5163(18)
C6 H6 0.9800
C6 C7 1.5179(19)
C7 H7 0.9800
C7 C8 1.5312(19)
C7 C11 1.5373(19)
C8 H8A 0.9700
C8 H8B 0.9700
C8 C9 1.518(2)
C9 H9A 0.9700
C9 H9B 0.9700
C9 C10 1.505(2)
C10 H10A 0.9700
C10 H10B 0.9700
C11 H11 0.9800
C11 C12 1.5215(19)
C12 H12A 0.9700
C12 H12B 0.9700
C12 C13 1.483(3)
C13 H13 0.9300
C13 C14 1.310(3)
C14 H14 0.9300
C14 C15 1.473(2)
C17 H17A 0.9700
C17 H17B 0.9700

loop_
_geom_torsion_atom_site_label_1
_geom_torsion_atom_site_label_2
_geom_torsion_atom_site_label_3
_geom_torsion_atom_site_label_4
_geom_torsion
O1 N1 C2 C3 62.17(15)
O1 N1 C6 C5 -64.47(13)
O1 N1 C6 C7 62.01(13)
O1 N1 C10 C9 -61.92(14)
O2 C5 C6 N1 -170.49(10)
O2 C5 C6 C7 62.27(13)
O2 C5 C17 N2 -70.28(13)
N1 C2 C3 C4 59.09(17)
N1 C6 C7 C8 54.42(14)
N1 C6 C7 C11 -73.70(14)
N2 C11 C12 C13 48.60(17)
C2 N1 C6 C5 56.06(13)
C2 N1 C6 C7 -177.46(11)
C2 N1 C10 C9 179.54(12)
C2 C3 C4 C5 -53.73(17)
C3 C4 C5 O2 167.81(12)
C3 C4 C5 C6 49.20(16)
C3 C4 C5 C17 -75.41(15)
C4 C5 C6 N1 -50.56(13)
C4 C5 C6 C7 -177.80(11)
C4 C5 C17 N2 170.76(11)
C5 C6 C7 C8 -178.11(11)
C5 C6 C7 C11 53.77(14)
C6 N1 C2 C3 -60.21(15)
C6 N1 C10 C9 60.34(14)
C6 C5 C17 N2 46.79(15)
C6 C7 C8 C9 -52.03(16)
C6 C7 C11 N2 -44.57(15)
C6 C7 C11 C12 -165.62(12)
C7 C8 C9 C10 54.76(16)
C7 C11 C12 C13 171.40(13)
C8 C7 C11 N2 -171.02(11)
C8 C7 C11 C12 67.93(15)
C8 C9 C10 N1 -59.06(15)
C10 N1 C2 C3 -178.90(12)
C10 N1 C6 C5 174.77(10)
C10 N1 C6 C7 -58.76(13)
C11 N2 C15 O3 -162.23(15)
C11 N2 C15 C14 18.4(2)
C11 N2 C17 C5 -40.67(17)
C11 C7 C8 C9 76.61(15)
C11 C12 C13 C14 -27.1(2)
C12 C13 C14 C15 -2.5(2)
C13 C14 C15 O3 -171.20(17)
C13 C14 C15 N2 8.2(2)
C15 N2 C11 C7 -168.12(12)
C15 N2 C11 C12 -46.33(17)
C15 N2 C17 C5 164.94(12)
C17 N2 C11 C7 38.56(16)
C17 N2 C11 C12 160.34(12)
C17 N2 C15 O3 -7.5(2)
C17 N2 C15 C14 173.18(12)
C17 C5 C6 N1 73.26(14)
C17 C5 C6 C7 -53.98(13)
